data_2018567
loop_
_publ_author_name
'Arlin, Jean-Baptiste'
'Kennedy, Alan R.'

_publ_section_title
;
 Alkaline earth metal salts of 1-naphthoic acid
;
_journal_coeditor_code FN3109
_journal_issue 8
_journal_name_full 'Acta Crystallographica Section C'
_journal_page_first m213
_journal_page_last m218
_journal_paper_doi 10.1107/S0108270112030399
_journal_volume 68
_journal_year 2012
_chemical_formula_iupac '[Ca (C11 H7 O2)2 (H2 O)2]'
_chemical_formula_moiety 'C22 H18 Ca O6'
_chemical_formula_sum 'C22 H18 Ca O6'
_chemical_formula_weight 418.44
_chemical_name_systematic
;
<i>catena</i>-poly[[diaquacalcium(II)]-bis(\m-1-naphthoato)-
\k^3^<i>O</i>,<i>O</i>':<i>O</i>;\k^3^<i>O</i>:<i>O</i>,<i>O</i>']
;
_space_group_IT_number 15
_symmetry_cell_setting monoclinic
_symmetry_space_group_name_Hall '-C 2yc'
_symmetry_space_group_name_H-M 'C 1 2/c 1'
_atom_sites_solution_hydrogens geom
_atom_sites_solution_primary direct
_atom_sites_solution_secondary difmap
_audit_creation_method SHELXL97
_cell_angle_alpha 90.00
_cell_angle_beta 93.994(3)
_cell_angle_gamma 90.00
_cell_formula_units_Z 4
_cell_length_a 21.0790(10)
_cell_length_b 11.4410(6)
_cell_length_c 7.7200(3)
_cell_measurement_reflns_used 2196
_cell_measurement_temperature 123(2)
_cell_measurement_theta_max 27.48
_cell_measurement_theta_min 1
_cell_volume 1857.27(15)
_computing_cell_refinement
;
DENZO (Otwinowski & Minor, 1997) and COLLECT (Nonius, 1998)
;
_computing_data_collection
;
DENZO (Otwinowski & Minor, 1997) and COLLECT (Nonius, 1998)
;
_computing_data_reduction 'DENZO (Otwinowski & Minor, 1997)'
_computing_molecular_graphics
;
ORTEP-3 (Farrugia, 1997) and X-SEED (Barbour, 2001)
;
_computing_publication_material 'SHELXL97 (Sheldrick, 2008)'
_computing_structure_refinement 'SHELXL97 (Sheldrick, 2008)'
_computing_structure_solution 'SHELXS97 (Sheldrick, 2008)'
_diffrn_ambient_temperature 123(2)
_diffrn_measured_fraction_theta_full 0.999
_diffrn_measured_fraction_theta_max 0.999
_diffrn_measurement_device_type 'Nonius KappaCCD area-detector'
_diffrn_measurement_method '\f and \w'
_diffrn_radiation_monochromator graphite
_diffrn_radiation_source 'fine-focus sealed tube'
_diffrn_radiation_type MoK\a
_diffrn_radiation_wavelength 0.71073
_diffrn_reflns_av_R_equivalents 0.0312
_diffrn_reflns_av_sigmaI/netI 0.0403
_diffrn_reflns_limit_h_max 27
_diffrn_reflns_limit_h_min -27
_diffrn_reflns_limit_k_max 14
_diffrn_reflns_limit_k_min -14
_diffrn_reflns_limit_l_max 9
_diffrn_reflns_limit_l_min -10
_diffrn_reflns_number 4047
_diffrn_reflns_theta_full 26.00
_diffrn_reflns_theta_max 27.45
_diffrn_reflns_theta_min 3.28
_exptl_absorpt_coefficient_mu 0.377
_exptl_absorpt_correction_type none
_exptl_crystal_colour colourless
_exptl_crystal_density_diffrn 1.496
_exptl_crystal_density_method 'not measured'
_exptl_crystal_description 'cut needle'
_exptl_crystal_F_000 872
_exptl_crystal_size_max 0.28
_exptl_crystal_size_mid 0.12
_exptl_crystal_size_min 0.06
_refine_diff_density_max 0.285
_refine_diff_density_min -0.299
_refine_ls_extinction_method none
_refine_ls_goodness_of_fit_ref 1.070
_refine_ls_hydrogen_treatment mixed
_refine_ls_matrix_type full
_refine_ls_number_parameters 138
_refine_ls_number_reflns 2108
_refine_ls_number_restraints 3
_refine_ls_restrained_S_all 1.072
_refine_ls_R_factor_all 0.0556
_refine_ls_R_factor_gt 0.0358
_refine_ls_shift/su_max 0.000
_refine_ls_shift/su_mean 0.000
_refine_ls_structure_factor_coef Fsqd
_refine_ls_weighting_details 'calc w = 1/[\s^2^(Fo^2^)+(0.0258P)^2^+1.9910P] where P=(Fo^2^+2Fc^2^)/3'
_refine_ls_weighting_scheme calc
_refine_ls_wR_factor_gt 0.0713
_refine_ls_wR_factor_ref 0.0773
_reflns_number_gt 1641
_reflns_number_total 2108
_reflns_threshold_expression I>2\s(I)
_cod_data_source_file fn3109.cif
_cod_data_source_block CaNPH
_cod_original_sg_symbol_H-M 'C 2/c'
_cod_database_code 2018567
_cod_database_fobs_code 2018567

loop_
_symmetry_equiv_pos_as_xyz
'x, y, z'
'-x, y, -z+1/2'
'x+1/2, y+1/2, z'
'-x+1/2, y+1/2, -z+1/2'
'-x, -y, -z'
'x, -y, z-1/2'
'-x+1/2, -y+1/2, -z'
'x+1/2, -y+1/2, z-1/2'

loop_
_atom_site_type_symbol
_atom_site_label
_atom_site_fract_x
_atom_site_fract_y
_atom_site_fract_z
_atom_site_U_iso_or_equiv
_atom_site_adp_type
_atom_site_calc_flag
_atom_site_refinement_flags
_atom_site_occupancy
_atom_site_symmetry_multiplicity
Ca Ca1 0.0000 0.03980(4) 1.2500 0.01390(13) Uani d S 1 2
O O1 0.04711(5) 0.09489(10) 0.99365(14) 0.0170(3) Uani d . 1 1
O O2 0.07864(5) 0.11825(10) 0.72994(14) 0.0192(3) Uani d . 1 1
O O1W -0.07630(6) 0.17367(12) 1.11200(15) 0.0240(3) Uani d D 1 1
H H1W -0.0827(9) 0.1706(18) 1.0004(12) 0.036 Uiso d D 1 1
H H2W -0.0996(9) 0.2304(14) 1.143(2) 0.036 Uiso d D 1 1
C C1 0.07467(7) 0.15460(15) 0.8834(2) 0.0152(4) Uani d . 1 1
C C2 0.10026(8) 0.27320(15) 0.9348(2) 0.0159(4) Uani d . 1 1
C C3 0.06320(8) 0.34445(15) 1.0302(2) 0.0184(4) Uani d . 1 1
H H3 0.0238 0.3161 1.0656 0.022 Uiso calc R 1 1
C C4 0.08283(8) 0.45869(16) 1.0764(2) 0.0215(4) Uani d . 1 1
H H4 0.0560 0.5075 1.1391 0.026 Uiso calc R 1 1
C C5 0.14031(8) 0.49945(16) 1.0311(2) 0.0197(4) Uani d . 1 1
H H5 0.1532 0.5765 1.0628 0.024 Uiso calc R 1 1
C C6 0.18086(8) 0.42798(15) 0.9373(2) 0.0162(4) Uani d . 1 1
C C7 0.24163(8) 0.46787(16) 0.8961(2) 0.0187(4) Uani d . 1 1
H H7 0.2553 0.5438 0.9316 0.022 Uiso calc R 1 1
C C8 0.28081(8) 0.39944(16) 0.8064(2) 0.0206(4) Uani d . 1 1
H H8 0.3213 0.4277 0.7794 0.025 Uiso calc R 1 1
C C9 0.26091(8) 0.28643(16) 0.7541(2) 0.0203(4) Uani d . 1 1
H H9 0.2883 0.2389 0.6915 0.024 Uiso calc R 1 1
C C10 0.20274(8) 0.24413(15) 0.7919(2) 0.0174(4) Uani d . 1 1
H H10 0.1903 0.1677 0.7555 0.021 Uiso calc R 1 1
C C11 0.16068(7) 0.31362(15) 0.8851(2) 0.0148(3) Uani d . 1 1

loop_
_atom_site_aniso_label
_atom_site_aniso_U_11
_atom_site_aniso_U_22
_atom_site_aniso_U_33
_atom_site_aniso_U_12
_atom_site_aniso_U_13
_atom_site_aniso_U_23
Ca1 0.0149(2) 0.0161(3) 0.0108(2) 0.000 0.00190(17) 0.000
O1 0.0183(6) 0.0187(7) 0.0143(6) -0.0020(5) 0.0031(4) 0.0022(5)
O2 0.0228(6) 0.0236(7) 0.0115(6) -0.0064(5) 0.0029(5) -0.0024(5)
O1W 0.0272(7) 0.0293(8) 0.0154(6) 0.0116(6) 0.0017(5) -0.0017(6)
C1 0.0116(8) 0.0196(9) 0.0142(8) 0.0015(6) -0.0002(6) 0.0007(7)
C2 0.0197(8) 0.0177(9) 0.0101(8) -0.0007(7) -0.0005(6) 0.0016(7)
C3 0.0180(8) 0.0220(10) 0.0154(8) -0.0019(7) 0.0026(6) 0.0012(7)
C4 0.0270(9) 0.0205(10) 0.0174(8) 0.0043(8) 0.0040(7) -0.0041(8)
C5 0.0271(9) 0.0162(9) 0.0155(8) -0.0009(7) -0.0014(7) -0.0017(7)
C6 0.0199(8) 0.0167(9) 0.0116(8) -0.0017(7) -0.0019(6) 0.0015(7)
C7 0.0224(9) 0.0168(9) 0.0163(8) -0.0056(7) -0.0024(7) 0.0022(7)
C8 0.0167(8) 0.0251(10) 0.0201(9) -0.0043(7) 0.0009(7) 0.0034(8)
C9 0.0189(9) 0.0224(10) 0.0198(9) 0.0015(7) 0.0026(7) 0.0020(7)
C10 0.0188(9) 0.0161(9) 0.0171(8) -0.0012(7) 0.0006(7) 0.0005(7)
C11 0.0163(8) 0.0176(9) 0.0103(8) -0.0002(7) -0.0010(6) 0.0028(7)

loop_
_atom_type_symbol
_atom_type_description
_atom_type_scat_dispersion_real
_atom_type_scat_dispersion_imag
_atom_type_scat_source
Ca Ca 0.2262 0.3064 'International Tables Vol C Tables 4.2.6.8 and 6.1.1.4'
O O 0.0106 0.0060 'International Tables Vol C Tables 4.2.6.8 and 6.1.1.4'
C C 0.0033 0.0016 'International Tables Vol C Tables 4.2.6.8 and 6.1.1.4'
H H 0.0000 0.0000 'International Tables Vol C Tables 4.2.6.8 and 6.1.1.4'

loop_
_geom_angle_atom_site_label_1
_geom_angle_atom_site_label_2
_geom_angle_atom_site_label_3
_geom_angle_site_symmetry_1
_geom_angle_site_symmetry_3
_geom_angle
O1 Ca1 O1 . 2_557 149.04(6)
O1 Ca1 O1W . 2_557 83.94(4)
O1 Ca1 O1W 2_557 2_557 76.52(4)
O1 Ca1 O1W . . 76.52(4)
O1 Ca1 O1W 2_557 . 83.94(4)
O1W Ca1 O1W 2_557 . 101.25(7)
O1 Ca1 O2 . 5_557 124.92(4)
O1 Ca1 O2 2_557 5_557 79.59(4)
O1W Ca1 O2 2_557 5_557 150.20(4)
O1W Ca1 O2 . 5_557 93.60(4)
O1 Ca1 O2 . 6_556 79.59(4)
O1 Ca1 O2 2_557 6_556 124.92(4)
O1W Ca1 O2 2_557 6_556 93.60(4)
O1W Ca1 O2 . 6_556 150.20(4)
O2 Ca1 O2 5_557 6_556 85.64(6)
O1 Ca1 O1 . 5_557 73.19(4)
O1 Ca1 O1 2_557 5_557 127.48(4)
O1W Ca1 O1 2_557 5_557 155.86(4)
O1W Ca1 O1 . 5_557 81.15(4)
O2 Ca1 O1 5_557 5_557 51.72(4)
O2 Ca1 O1 6_556 5_557 75.05(4)
O1 Ca1 O1 . 6_556 127.48(4)
O1 Ca1 O1 2_557 6_556 73.19(4)
O1W Ca1 O1 2_557 6_556 81.15(4)
O1W Ca1 O1 . 6_556 155.86(4)
O2 Ca1 O1 5_557 6_556 75.05(4)
O2 Ca1 O1 6_556 6_556 51.72(3)
O1 Ca1 O1 5_557 6_556 106.53(5)
O1 Ca1 C1 . 5_557 99.09(4)
O1 Ca1 C1 2_557 5_557 104.79(4)
O1W Ca1 C1 2_557 5_557 168.66(5)
O1W Ca1 C1 . 5_557 90.08(4)
O2 Ca1 C1 5_557 5_557 25.97(4)
O2 Ca1 C1 6_556 5_557 76.33(4)
O1 Ca1 C1 5_557 5_557 26.09(4)
O1 Ca1 C1 6_556 5_557 88.42(4)
O1 Ca1 C1 . 6_556 104.79(4)
O1 Ca1 C1 2_557 6_556 99.09(4)
O1W Ca1 C1 2_557 6_556 90.08(4)
O1W Ca1 C1 . 6_556 168.66(5)
O2 Ca1 C1 5_557 6_556 76.33(4)
O2 Ca1 C1 6_556 6_556 25.97(4)
O1 Ca1 C1 5_557 6_556 88.42(4)
O1 Ca1 C1 6_556 6_556 26.09(4)
C1 Ca1 C1 5_557 6_556 78.59(6)
O1 Ca1 Ca1 . 5_557 38.46(3)
O1 Ca1 Ca1 2_557 5_557 154.92(3)
O1W Ca1 Ca1 2_557 5_557 122.00(3)
O1W Ca1 Ca1 . 5_557 76.19(3)
O2 Ca1 Ca1 5_557 5_557 86.46(3)
O2 Ca1 Ca1 6_556 5_557 74.03(3)
O1 Ca1 Ca1 5_557 5_557 34.74(2)
O1 Ca1 Ca1 6_556 5_557 123.17(3)
C1 Ca1 Ca1 5_557 5_557 60.70(3)
C1 Ca1 Ca1 6_556 5_557 97.70(3)
O1 Ca1 Ca1 . 5_558 154.92(3)
O1 Ca1 Ca1 2_557 5_558 38.46(3)
O1W Ca1 Ca1 2_557 5_558 76.19(3)
O1W Ca1 Ca1 . 5_558 122.00(3)
O2 Ca1 Ca1 5_557 5_558 74.03(3)
O2 Ca1 Ca1 6_556 5_558 86.46(3)
O1 Ca1 Ca1 5_557 5_558 123.17(3)
O1 Ca1 Ca1 6_556 5_558 34.74(2)
C1 Ca1 Ca1 5_557 5_558 97.70(3)
C1 Ca1 Ca1 6_556 5_558 60.70(3)
Ca1 Ca1 Ca1 5_557 5_558 153.45(3)
C1 O1 Ca1 . . 161.56(11)
C1 O1 Ca1 . 5_557 90.20(9)
Ca1 O1 Ca1 . 5_557 106.81(4)
C1 O2 Ca1 . 5_557 95.38(9)
Ca1 O1W H1W . . 117.9(13)
Ca1 O1W H2W . . 137.4(13)
H1W O1W H2W . . 104.6(15)
O1 C1 O2 . . 121.12(15)
O1 C1 C2 . . 118.93(14)
O2 C1 C2 . . 119.88(14)
O1 C1 Ca1 . 5_557 63.71(8)
O2 C1 Ca1 . 5_557 58.65(8)
C2 C1 Ca1 . 5_557 166.08(11)
C3 C2 C11 . . 120.01(15)
C3 C2 C1 . . 117.95(14)
C11 C2 C1 . . 122.04(14)
C2 C3 C4 . . 121.10(15)
C2 C3 H3 . . 119.5
C4 C3 H3 . . 119.5
C5 C4 C3 . . 120.13(16)
C5 C4 H4 . . 119.9
C3 C4 H4 . . 119.9
C4 C5 C6 . . 120.72(16)
C4 C5 H5 . . 119.6
C6 C5 H5 . . 119.6
C7 C6 C5 . . 121.05(16)
C7 C6 C11 . . 119.25(15)
C5 C6 C11 . . 119.69(15)
C8 C7 C6 . . 121.26(16)
C8 C7 H7 . . 119.4
C6 C7 H7 . . 119.4
C7 C8 C9 . . 119.63(16)
C7 C8 H8 . . 120.2
C9 C8 H8 . . 120.2
C10 C9 C8 . . 121.08(16)
C10 C9 H9 . . 119.5
C8 C9 H9 . . 119.5
C9 C10 C11 . . 120.62(16)
C9 C10 H10 . . 119.7
C11 C10 H10 . . 119.7
C10 C11 C6 . . 118.16(14)
C10 C11 C2 . . 123.50(15)
C6 C11 C2 . . 118.30(15)

loop_
_geom_bond_atom_site_label_1
_geom_bond_atom_site_label_2
_geom_bond_site_symmetry_2
_geom_bond_distance
_geom_bond_publ_flag
Ca1 O1 . 2.3608(11) y
Ca1 O1 2_557 2.3608(10) y
Ca1 O1W 2_557 2.4143(12) y
Ca1 O1W . 2.4143(12) y
Ca1 O2 5_557 2.4652(12) y
Ca1 O2 6_556 2.4652(12) y
Ca1 O1 5_557 2.5765(12) y
Ca1 O1 6_556 2.5765(11) y
Ca1 C1 5_557 2.8738(17) ?
Ca1 C1 6_556 2.8738(17) ?
O1 C1 . 1.2638(19) ?
O1 Ca1 5_557 2.5765(12) ?
O2 C1 . 1.2640(19) ?
O2 Ca1 5_557 2.4652(12) ?
O1W H1W . 0.863(9) ?
O1W H2W . 0.856(9) ?
C1 C2 . 1.503(2) ?
C1 Ca1 5_557 2.8738(17) ?
C2 C3 . 1.378(2) ?
C2 C11 . 1.432(2) ?
C3 C4 . 1.409(2) ?
C3 H3 . 0.9500 ?
C4 C5 . 1.366(2) ?
C4 H4 . 0.9500 ?
C5 C6 . 1.417(2) ?
C5 H5 . 0.9500 ?
C6 C7 . 1.417(2) ?
C6 C11 . 1.425(2) ?
C7 C8 . 1.361(2) ?
C7 H7 . 0.9500 ?
C8 C9 . 1.410(3) ?
C8 H8 . 0.9500 ?
C9 C10 . 1.368(2) ?
C9 H9 . 0.9500 ?
C10 C11 . 1.423(2) ?
C10 H10 . 0.9500 ?

loop_
_geom_hbond_atom_site_label_D
_geom_hbond_atom_site_label_H
_geom_hbond_atom_site_label_A
_geom_hbond_site_symmetry_A
_geom_hbond_distance_DH
_geom_hbond_distance_HA
_geom_hbond_distance_DA
_geom_hbond_angle_DHA
O1W H1W O2 2_556 0.863(9) 1.884(10) 2.7120(16) 160.1(18)

loop_
_geom_torsion_atom_site_label_1
_geom_torsion_atom_site_label_2
_geom_torsion_atom_site_label_3
_geom_torsion_atom_site_label_4
_geom_torsion_site_symmetry_1
_geom_torsion_site_symmetry_4
_geom_torsion
O1 Ca1 O1 C1 2_557 . 19.5(3)
O1W Ca1 O1 C1 2_557 . -31.2(3)
O1W Ca1 O1 C1 . . 71.9(3)
O2 Ca1 O1 C1 5_557 . 156.8(3)
O2 Ca1 O1 C1 6_556 . -126.0(3)
O1 Ca1 O1 C1 5_557 . 156.6(3)
O1 Ca1 O1 C1 6_556 . -105.2(3)
C1 Ca1 O1 C1 5_557 . 159.8(3)
C1 Ca1 O1 C1 6_556 . -119.7(3)
Ca1 Ca1 O1 C1 5_557 . 156.6(3)
Ca1 Ca1 O1 C1 5_558 . -68.8(3)
O1 Ca1 O1 Ca1 2_557 5_557 -137.05(4)
O1W Ca1 O1 Ca1 2_557 5_557 172.19(5)
O1W Ca1 O1 Ca1 . 5_557 -84.68(5)
O2 Ca1 O1 Ca1 5_557 5_557 0.25(6)
O2 Ca1 O1 Ca1 6_556 5_557 77.38(5)
O1 Ca1 O1 Ca1 5_557 5_557 0.0
O1 Ca1 O1 Ca1 6_556 5_557 98.23(7)
C1 Ca1 O1 Ca1 5_557 5_557 3.21(5)
C1 Ca1 O1 Ca1 6_556 5_557 83.71(5)
Ca1 Ca1 O1 Ca1 5_558 5_557 134.65(7)
Ca1 O1 C1 O2 . . -170.2(2)
Ca1 O1 C1 O2 5_557 . -12.53(15)
Ca1 O1 C1 C2 . . 6.9(4)
Ca1 O1 C1 C2 5_557 . 164.57(13)
Ca1 O1 C1 Ca1 . 5_557 -157.6(3)
Ca1 O2 C1 O1 5_557 . 13.16(16)
Ca1 O2 C1 C2 5_557 . -163.91(12)
O1 C1 C2 C3 . . -42.3(2)
O2 C1 C2 C3 . . 134.80(16)
Ca1 C1 C2 C3 5_557 . 54.9(5)
O1 C1 C2 C11 . . 138.69(15)
O2 C1 C2 C11 . . -44.2(2)
Ca1 C1 C2 C11 5_557 . -124.0(4)
C11 C2 C3 C4 . . 1.9(2)
C1 C2 C3 C4 . . -177.15(15)
C2 C3 C4 C5 . . -2.0(3)
C3 C4 C5 C6 . . 0.1(3)
C4 C5 C6 C7 . . -177.39(16)
C4 C5 C6 C11 . . 1.9(2)
C5 C6 C7 C8 . . 179.83(16)
C11 C6 C7 C8 . . 0.5(2)
C6 C7 C8 C9 . . -0.3(3)
C7 C8 C9 C10 . . 0.0(3)
C8 C9 C10 C11 . . 0.1(2)
C9 C10 C11 C6 . . 0.1(2)
C9 C10 C11 C2 . . -177.50(15)
C7 C6 C11 C10 . . -0.4(2)
C5 C6 C11 C10 . . -179.72(14)
C7 C6 C11 C2 . . 177.31(14)
C5 C6 C11 C2 . . -2.0(2)
C3 C2 C11 C10 . . 177.74(15)
C1 C2 C11 C10 . . -3.3(2)
C3 C2 C11 C6 . . 0.1(2)
C1 C2 C11 C6 . . 179.11(14)
